data_7207420
loop_
_publ_author_name
'Konidaris, Konstantis F.'
'Morrison, Christine N.'
'Servetas, John G.'
'Haukka, Matti'
'Lan, Yanhua'
'Powell, Annie K.'
'Plakatouras, John C.'
'Kostakis, George E.'

_publ_section_title
;
 Supramolecular assemblies involving metal--organic ring interactions:
 heterometallic Cu(ii)--Ln(iii) two-dimensional coordination polymers
;
_journal_issue 5
_journal_name_full CrystEngComm
_journal_page_first 1842
_journal_paper_doi 10.1039/c2ce06180e
_journal_volume 14
_journal_year 2012
_chemical_formula_moiety '2(C21 H36 Cu3 Gd2 N6 O27), 11(H2 O)'
_chemical_formula_sum 'C42 H94 Cu6 Gd4 N12 O65'
_chemical_formula_weight 2817.53
_chemical_name_systematic
;
?
;
_space_group_IT_number 2
_symmetry_cell_setting triclinic
_symmetry_space_group_name_Hall '-P 1'
_symmetry_space_group_name_H-M 'P -1'
_atom_sites_solution_hydrogens geom
_atom_sites_solution_primary direct
_atom_sites_solution_secondary difmap
_audit_creation_method SHELXL-97
_cell_angle_alpha 73.203(2)
_cell_angle_beta 72.574(2)
_cell_angle_gamma 79.917(2)
_cell_formula_units_Z 1
_cell_length_a 11.0485(3)
_cell_length_b 13.1016(3)
_cell_length_c 15.4028(3)
_cell_measurement_reflns_used 8962
_cell_measurement_temperature 105(2)
_cell_measurement_theta_max 27.48
_cell_measurement_theta_min 1.00
_cell_volume 2026.92(9)
_computing_cell_refinement 'Denzo/Scalepack (Otwinowski & Minor, 1997)'
_computing_data_collection 'Collect (Nonius BV, 1997-2000)'
_computing_data_reduction 'Denzo/Scalepack (Otwinowski & Minor, 1997)'
_computing_molecular_graphics 'Diamond v.3.1b (Crystal Impact GbR, 2006)'
_computing_publication_material 'SHELXL-97 (Sheldrick, 1997)'
_computing_structure_refinement 'SHELXL-97 (Sheldrick, 1997)'
_computing_structure_solution 'SHELXS-97 (Sheldrick, 1997)'
_diffrn_ambient_temperature 105(2)
_diffrn_detector_area_resol_mean 9
_diffrn_measured_fraction_theta_full 0.993
_diffrn_measured_fraction_theta_max 0.993
_diffrn_measurement_device '95mm CCD camera on \k-goniostat'
_diffrn_measurement_device_type 'Nonius KappaCCD'
_diffrn_measurement_method '\f scans and \w scans with \k offset'
_diffrn_radiation_monochromator 'horizontally mounted graphite crystal'
_diffrn_radiation_source 'fine-focus sealed tube'
_diffrn_radiation_type MoK\a
_diffrn_radiation_wavelength 0.71073
_diffrn_reflns_av_R_equivalents 0.0481
_diffrn_reflns_av_sigmaI/netI 0.0499
_diffrn_reflns_limit_h_max 14
_diffrn_reflns_limit_h_min -14
_diffrn_reflns_limit_k_max 17
_diffrn_reflns_limit_k_min -17
_diffrn_reflns_limit_l_max 19
_diffrn_reflns_limit_l_min -19
_diffrn_reflns_number 39481
_diffrn_reflns_theta_full 27.53
_diffrn_reflns_theta_max 27.53
_diffrn_reflns_theta_min 2.96
_exptl_absorpt_coefficient_mu 4.893
_exptl_absorpt_correction_T_max 0.6226
_exptl_absorpt_correction_T_min 0.4138
_exptl_absorpt_correction_type multi-scan
_exptl_absorpt_process_details 'SADABS v.2.10 (Sheldrick, 2003)'
_exptl_crystal_colour purple
_exptl_crystal_density_diffrn 2.308
_exptl_crystal_density_method 'not measured'
_exptl_crystal_description block
_exptl_crystal_F_000 1380
_exptl_crystal_size_max 0.22
_exptl_crystal_size_mid 0.21
_exptl_crystal_size_min 0.11
_refine_diff_density_max 0.984
_refine_diff_density_min -1.033
_refine_diff_density_rms 0.162
_refine_ls_extinction_method none
_refine_ls_goodness_of_fit_ref 1.063
_refine_ls_hydrogen_treatment constr
_refine_ls_matrix_type full
_refine_ls_number_parameters 606
_refine_ls_number_reflns 9260
_refine_ls_number_restraints 0
_refine_ls_restrained_S_all 1.063
_refine_ls_R_factor_all 0.0569
_refine_ls_R_factor_gt 0.0360
_refine_ls_shift/su_max 0.001
_refine_ls_shift/su_mean 0.000
_refine_ls_structure_factor_coef Fsqd
_refine_ls_weighting_details 'calc w=1/[\s^2^(Fo^2^)+(0.0263P)^2^+8.4378P] where P=(Fo^2^+2Fc^2^)/3'
_refine_ls_weighting_scheme calc
_refine_ls_wR_factor_gt 0.0748
_refine_ls_wR_factor_ref 0.0820
_reflns_number_gt 7268
_reflns_number_total 9260
_reflns_threshold_expression >2sigma(I)
_cod_data_source_file c2ce06180e.txt
_cod_data_source_block 3
_cod_original_cell_volume 2026.92(8)
_cod_database_code 7207420

loop_
_symmetry_equiv_pos_as_xyz
'x, y, z'
'-x, -y, -z'

loop_
_atom_site_label
_atom_site_type_symbol
_atom_site_fract_x
_atom_site_fract_y
_atom_site_fract_z
_atom_site_U_iso_or_equiv
_atom_site_adp_type
_atom_site_occupancy
_atom_site_symmetry_multiplicity
_atom_site_calc_flag
_atom_site_refinement_flags
_atom_site_disorder_assembly
_atom_site_disorder_group
Gd1 Gd 0.19250(2) 0.236282(19) 0.942835(17) 0.01641(7) Uani 1 1 d . . .
O1W O 0.3185(4) 0.0919(3) 0.8763(3) 0.0268(8) Uani 1 1 d . . .
H11W H 0.3455 0.1056 0.8157 0.040 Uiso 1 1 d R . .
H21W H 0.3819 0.0396 0.8945 0.040 Uiso 1 1 d R . .
O2W O -0.0144(4) 0.2467(4) 1.0593(3) 0.0353(10) Uani 1 1 d . . .
H12W H -0.0162 0.2645 1.1138 0.053 Uiso 1 1 d R . .
H22W H -0.0945 0.2653 1.0596 0.053 Uiso 1 1 d R . .
O3W O 0.2485(4) 0.2945(3) 0.7708(3) 0.0244(8) Uani 1 1 d . . .
H13W H 0.2334 0.2766 0.7249 0.037 Uiso 1 1 d R . .
H23W H 0.3237 0.3121 0.7447 0.037 Uiso 1 1 d R . .
O4W O 0.1274(4) 0.4257(3) 0.8970(3) 0.0323(10) Uani 1 1 d . . .
H14W H 0.1241 0.4779 0.9303 0.049 Uiso 1 1 d R . .
H24W H 0.1269 0.4733 0.8423 0.049 Uiso 1 1 d R . .
Gd2 Gd 0.49418(2) 0.260835(19) 1.381817(17) 0.01745(7) Uani 1 1 d . . .
O5W O 0.3112(5) 0.3872(4) 1.4234(4) 0.0532(14) Uani 1 1 d . . .
H15W H 0.2377 0.4341 1.3955 0.080 Uiso 1 1 d R . .
H25W H 0.2754 0.3753 1.4833 0.080 Uiso 1 1 d R . .
O6W O 0.6983(4) 0.2885(3) 1.2542(3) 0.0311(9) Uani 1 1 d . . .
H16W H 0.6985 0.3412 1.2101 0.047 Uiso 1 1 d R . .
H26W H 0.7853 0.2592 1.2555 0.047 Uiso 1 1 d R . .
O7W O 0.5658(6) 0.4073(3) 1.4115(4) 0.0657(19) Uani 1 1 d . . .
H17W H 0.5722 0.3953 1.4766 0.099 Uiso 1 1 d R . .
H27W H 0.6300 0.4352 1.3865 0.099 Uiso 1 1 d R . .
O8W O 0.4194(4) 0.2008(4) 1.5500(3) 0.0337(10) Uani 1 1 d . . .
H18W H 0.3474 0.1691 1.5647 0.051 Uiso 1 1 d R . .
H28W H 0.4486 0.1638 1.6075 0.051 Uiso 1 1 d R . .
O9W O 0.5568(4) 0.1038(3) 1.3213(3) 0.0280(9) Uani 1 1 d . . .
H19W H 0.5035 0.0672 1.3086 0.042 Uiso 1 1 d R . .
H29W H 0.6207 0.1094 1.2701 0.042 Uiso 1 1 d R . .
Cu1 Cu -0.24083(6) 0.21392(5) 0.76792(4) 0.01842(14) Uani 1 1 d . . .
O1A O -0.1564(4) 0.5114(3) 0.6998(3) 0.0307(9) Uani 1 1 d . . .
O2A O -0.2446(3) 0.3658(3) 0.7104(3) 0.0252(8) Uani 1 1 d . . .
O3A O 0.0396(3) 0.1805(3) 0.8985(3) 0.0225(8) Uani 1 1 d . . .
O4A O -0.2159(4) -0.0909(3) 0.9320(3) 0.0259(9) Uani 1 1 d . . .
O5A O -0.3661(3) 0.1973(3) 0.7078(3) 0.0225(8) Uani 1 1 d . . .
O6A O -0.4769(3) 0.0766(3) 0.6985(3) 0.0226(8) Uani 1 1 d . . .
N1A N -0.1177(4) 0.2349(3) 0.8238(3) 0.0211(9) Uani 1 1 d . . .
N2A N -0.2499(4) 0.0649(3) 0.8259(3) 0.0204(9) Uani 1 1 d . . .
C1A C -0.1679(5) 0.4141(4) 0.7296(4) 0.0244(12) Uani 1 1 d . . .
C2A C -0.0858(5) 0.3448(4) 0.7932(4) 0.0264(12) Uani 1 1 d . . .
H2A1 H 0.0054 0.3471 0.7585 0.032 Uiso 1 1 calc R . .
H2A2 H -0.1000 0.3734 0.8487 0.032 Uiso 1 1 calc R . .
C3A C -0.0529(5) 0.1618(4) 0.8735(3) 0.0198(11) Uani 1 1 d . . .
C4A C -0.0845(5) 0.0464(4) 0.9061(4) 0.0201(11) Uani 1 1 d . . .
H4A1 H -0.0994 0.0263 0.9753 0.024 Uiso 1 1 calc R . .
H4A2 H -0.0051 0.0035 0.8813 0.024 Uiso 1 1 calc R . .
C5A C -0.1908(5) 0.0040(4) 0.8871(4) 0.0206(11) Uani 1 1 d . . .
C6A C -0.3499(5) 0.0198(4) 0.8075(4) 0.0225(11) Uani 1 1 d . . .
H6A1 H -0.4194 0.0013 0.8658 0.027 Uiso 1 1 calc R . .
H6A2 H -0.3143 -0.0462 0.7861 0.027 Uiso 1 1 calc R . .
C7A C -0.4008(5) 0.1029(4) 0.7323(4) 0.0206(11) Uani 1 1 d . . .
Cu2 Cu 0.34677(6) 0.58482(5) 1.03151(4) 0.01757(14) Uani 1 1 d . . .
O1B O 0.2855(4) 0.7108(3) 0.9456(2) 0.0227(8) Uani 1 1 d . . .
O2B O 0.2792(4) 0.8877(3) 0.9071(3) 0.0271(9) Uani 1 1 d . . .
O3B O 0.5969(3) 0.7237(3) 1.0993(3) 0.0258(9) Uani 1 1 d . . .
O4B O 0.4633(4) 0.3769(3) 1.2480(3) 0.0376(11) Uani 1 1 d . . .
O5B O 0.2480(4) 0.4873(3) 1.0110(3) 0.0247(8) Uani 1 1 d . . .
O6B O 0.2071(4) 0.3157(3) 1.0607(3) 0.0275(9) Uani 1 1 d . . .
N1B N 0.4392(4) 0.6814(3) 1.0534(3) 0.0206(9) Uani 1 1 d . . .
N2B N 0.3966(4) 0.4630(3) 1.1198(3) 0.0221(10) Uani 1 1 d . . .
C1B C 0.3235(5) 0.7980(4) 0.9455(3) 0.0198(11) Uani 1 1 d . . .
C2B C 0.4265(5) 0.7895(4) 0.9944(4) 0.0193(11) Uani 1 1 d . . .
H2B1 H 0.5084 0.8060 0.9471 0.023 Uiso 1 1 calc R . .
H2B2 H 0.4037 0.8417 1.0334 0.023 Uiso 1 1 calc R . .
C3B C 0.5228(5) 0.6585(4) 1.1026(4) 0.0210(11) Uani 1 1 d . . .
C4B C 0.5295(5) 0.5505(4) 1.1733(4) 0.0249(12) Uani 1 1 d . . .
H4B1 H 0.6208 0.5231 1.1624 0.030 Uiso 1 1 calc R . .
H4B2 H 0.5030 0.5652 1.2362 0.030 Uiso 1 1 calc R . .
C5B C 0.4597(5) 0.4602(4) 1.1807(4) 0.0235(12) Uani 1 1 d . . .
C6B C 0.3258(5) 0.3730(4) 1.1387(4) 0.0247(12) Uani 1 1 d . . .
H6B1 H 0.2650 0.3634 1.2018 0.030 Uiso 1 1 calc R . .
H6B2 H 0.3849 0.3068 1.1377 0.030 Uiso 1 1 calc R . .
C7B C 0.2546(5) 0.3925(4) 1.0651(4) 0.0219(11) Uani 1 1 d . . .
Cu3 Cu 0.08617(6) -0.03628(5) 1.39917(4) 0.01970(14) Uani 1 1 d . . .
O1C O -0.0106(3) 0.0625(3) 1.3157(3) 0.0245(8) Uani 1 1 d . . .
O2C O -0.0469(4) 0.2358(3) 1.2498(3) 0.0291(9) Uani 1 1 d . . .
O3C O 0.3131(3) 0.1787(3) 1.3977(3) 0.0236(8) Uani 1 1 d . . .
O4C O 0.3303(3) -0.1847(3) 1.5603(3) 0.0227(8) Uani 1 1 d . . .
O5C O 0.0177(4) -0.1643(3) 1.4002(3) 0.0278(9) Uani 1 1 d . . .
O6C O 0.0187(5) -0.3388(3) 1.4673(3) 0.0419(11) Uani 1 1 d . . .
N1C N 0.1619(4) 0.0873(3) 1.3893(3) 0.0211(9) Uani 1 1 d . . .
N2C N 0.1789(4) -0.1323(3) 1.4811(3) 0.0204(9) Uani 1 1 d . . .
C1C C 0.0136(5) 0.1599(5) 1.2946(4) 0.0242(12) Uani 1 1 d . . .
C2C C 0.1239(5) 0.1819(4) 1.3227(4) 0.0238(12) Uani 1 1 d . . .
H2C1 H 0.1964 0.2002 1.2665 0.029 Uiso 1 1 calc R . .
H2C2 H 0.0986 0.2433 1.3517 0.029 Uiso 1 1 calc R . .
C3C C 0.2567(5) 0.0945(4) 1.4224(4) 0.0183(10) Uani 1 1 d . . .
C4C C 0.2954(5) 0.0023(4) 1.4968(4) 0.0207(11) Uani 1 1 d . . .
H4C1 H 0.2573 0.0218 1.5574 0.025 Uiso 1 1 calc R . .
H4C2 H 0.3889 0.0002 1.4845 0.025 Uiso 1 1 calc R . .
C5C C 0.2668(5) -0.1113(4) 1.5127(3) 0.0172(10) Uani 1 1 d . . .
C6C C 0.1569(6) -0.2439(4) 1.4999(4) 0.0248(12) Uani 1 1 d . . .
H6C1 H 0.1275 -0.2744 1.5686 0.030 Uiso 1 1 calc R . .
H6C2 H 0.2375 -0.2855 1.4754 0.030 Uiso 1 1 calc R . .
C7C C 0.0576(6) -0.2521(5) 1.4535(4) 0.0294(13) Uani 1 1 d . . .
O10W O 0.1809(3) 0.1849(3) 0.6667(3) 0.0265(9) Uani 1 1 d . . .
H110 H 0.1517 0.2049 0.6174 0.040 Uiso 1 1 d R . .
H210 H 0.1216 0.1755 0.7134 0.040 Uiso 1 1 d R . .
O11W O 0.8008(3) 0.0299(3) 1.2507(3) 0.0247(8) Uani 1 1 d . . .
H111 H 0.8531 0.0522 1.2709 0.037 Uiso 1 1 d R . .
H211 H 0.8058 0.0451 1.1975 0.037 Uiso 1 1 d R . .
O12W O 0.1346(5) 0.4686(4) 1.5576(4) 0.0641(15) Uani 1 1 d . . .
H112 H 0.0659 0.4514 1.5785 0.096 Uiso 1 1 d R . .
H212 H 0.1204 0.5416 1.5205 0.096 Uiso 1 1 d R . .
O13A O 0.4071(12) 0.5943(9) 1.4048(7) 0.048(4) Uani 0.408(11) 1 d P A 1
H13A H 0.3509 0.5595 1.4388 0.072 Uiso 0.408(11) 1 d PR A 1
H13B H 0.3826 0.6419 1.3664 0.072 Uiso 0.408(11) 1 d PR A 1
O13B O 0.5193(7) 0.6289(5) 1.3704(5) 0.030(2) Uani 0.592(11) 1 d P A 2
H13C H 0.5272 0.6740 1.3976 0.044 Uiso 0.592(11) 1 d PR A 2
H13D H 0.5087 0.6683 1.3146 0.044 Uiso 0.592(11) 1 d PR A 2
O14A O 0.0194(9) 0.5618(6) 0.7699(7) 0.054(4) Uani 0.573(12) 1 d P B 3
H14A H -0.0241 0.5549 0.7297 0.082 Uiso 0.573(12) 1 d PR B 3
H14B H -0.0052 0.5881 0.8008 0.082 Uiso 0.573(12) 1 d PR B 3
O14B O 0.1473(10) 0.5495(7) 0.7120(6) 0.031(3) Uani 0.427(12) 1 d P . 4
H14C H 0.1805 0.5988 0.6595 0.046 Uiso 0.427(12) 1 d PR B 4
H14D H 0.1158 0.5027 0.7013 0.046 Uiso 0.427(12) 1 d PR B 4
O15W O 0.7601(10) 0.4989(8) 1.3372(8) 0.057(3) Uani 0.50 1 d P . .
H15A H 0.7553 0.5336 1.2949 0.085 Uiso 0.50 1 d PR . .
H25B H 0.7327 0.5358 1.3870 0.085 Uiso 0.50 1 d PR . .

loop_
_atom_site_aniso_label
_atom_site_aniso_U_11
_atom_site_aniso_U_22
_atom_site_aniso_U_33
_atom_site_aniso_U_23
_atom_site_aniso_U_13
_atom_site_aniso_U_12
Gd1 0.01836(14) 0.01290(12) 0.02098(14) -0.00105(10) -0.01130(10) -0.00399(9)
O1W 0.025(2) 0.0199(19) 0.032(2) -0.0043(16) -0.0067(17) -0.0010(16)
O2W 0.020(2) 0.064(3) 0.027(2) -0.020(2) -0.0075(17) -0.002(2)
O3W 0.029(2) 0.023(2) 0.024(2) -0.0029(16) -0.0093(16) -0.0112(16)
O4W 0.053(3) 0.0137(19) 0.036(2) -0.0016(16) -0.028(2) 0.0031(18)
Gd2 0.02183(14) 0.01327(13) 0.02001(14) -0.00094(10) -0.01230(10) -0.00244(10)
O5W 0.059(3) 0.051(3) 0.068(3) -0.036(3) -0.045(3) 0.035(3)
O6W 0.023(2) 0.038(2) 0.028(2) 0.0049(18) -0.0083(17) -0.0096(18)
O7W 0.100(4) 0.018(2) 0.116(5) -0.009(3) -0.095(4) 0.002(2)
O8W 0.023(2) 0.058(3) 0.019(2) -0.0052(19) -0.0096(16) -0.0019(19)
O9W 0.023(2) 0.031(2) 0.034(2) -0.0171(18) -0.0013(17) -0.0090(17)
Cu1 0.0211(3) 0.0165(3) 0.0189(3) -0.0013(2) -0.0080(3) -0.0055(2)
O1A 0.035(2) 0.020(2) 0.040(2) -0.0032(17) -0.0165(19) -0.0049(17)
O2A 0.025(2) 0.021(2) 0.030(2) -0.0001(16) -0.0132(17) -0.0048(16)
O3A 0.0203(19) 0.025(2) 0.027(2) -0.0054(16) -0.0115(16) -0.0084(15)
O4A 0.032(2) 0.0170(19) 0.029(2) 0.0055(16) -0.0169(17) -0.0051(16)
O5A 0.023(2) 0.0213(19) 0.026(2) -0.0046(15) -0.0106(16) -0.0057(15)
O6A 0.021(2) 0.0230(19) 0.028(2) -0.0057(16) -0.0104(16) -0.0059(15)
N1A 0.023(2) 0.017(2) 0.025(2) -0.0045(18) -0.0099(19) -0.0019(18)
N2A 0.020(2) 0.021(2) 0.022(2) -0.0033(18) -0.0089(18) -0.0028(18)
C1A 0.025(3) 0.026(3) 0.025(3) -0.007(2) -0.007(2) -0.006(2)
C2A 0.025(3) 0.023(3) 0.035(3) -0.004(2) -0.012(2) -0.008(2)
C3A 0.018(3) 0.022(3) 0.018(3) -0.007(2) -0.002(2) 0.000(2)
C4A 0.022(3) 0.014(2) 0.027(3) -0.003(2) -0.011(2) -0.003(2)
C5A 0.025(3) 0.020(3) 0.019(3) -0.007(2) -0.007(2) 0.001(2)
C6A 0.022(3) 0.024(3) 0.026(3) -0.006(2) -0.010(2) -0.006(2)
C7A 0.025(3) 0.021(3) 0.020(3) -0.007(2) -0.007(2) -0.006(2)
Cu2 0.0228(3) 0.0143(3) 0.0185(3) -0.0003(2) -0.0107(3) -0.0065(2)
O1B 0.030(2) 0.0175(18) 0.0233(19) -0.0009(15) -0.0146(16) -0.0042(16)
O2B 0.036(2) 0.019(2) 0.028(2) -0.0028(16) -0.0153(18) 0.0003(17)
O3B 0.024(2) 0.023(2) 0.037(2) -0.0040(17) -0.0174(17) -0.0084(16)
O4B 0.038(2) 0.036(2) 0.037(2) 0.0131(19) -0.024(2) -0.012(2)
O5B 0.029(2) 0.022(2) 0.028(2) -0.0030(16) -0.0141(17) -0.0063(16)
O6B 0.040(2) 0.0200(19) 0.027(2) -0.0040(16) -0.0118(18) -0.0143(17)
N1B 0.022(2) 0.021(2) 0.021(2) 0.0010(18) -0.0113(19) -0.0092(18)
N2B 0.022(2) 0.016(2) 0.027(2) -0.0006(18) -0.0076(19) -0.0059(18)
C1B 0.023(3) 0.021(3) 0.017(3) -0.006(2) -0.005(2) -0.003(2)
C2B 0.025(3) 0.015(2) 0.019(3) -0.005(2) -0.003(2) -0.006(2)
C3B 0.017(3) 0.023(3) 0.022(3) -0.007(2) -0.001(2) -0.005(2)
C4B 0.023(3) 0.026(3) 0.027(3) -0.004(2) -0.013(2) 0.001(2)
C5B 0.022(3) 0.025(3) 0.022(3) 0.000(2) -0.011(2) 0.001(2)
C6B 0.027(3) 0.019(3) 0.029(3) -0.002(2) -0.009(2) -0.009(2)
C7B 0.025(3) 0.020(3) 0.022(3) -0.006(2) -0.005(2) -0.003(2)
Cu3 0.0173(3) 0.0234(3) 0.0205(3) -0.0033(3) -0.0088(3) -0.0044(3)
O1C 0.025(2) 0.027(2) 0.026(2) -0.0064(16) -0.0137(16) -0.0028(16)
O2C 0.022(2) 0.038(2) 0.025(2) -0.0014(17) -0.0108(17) -0.0003(17)
O3C 0.0173(19) 0.0183(19) 0.036(2) -0.0014(16) -0.0120(16) -0.0030(15)
O4C 0.0197(19) 0.0220(19) 0.028(2) 0.0000(16) -0.0134(16) -0.0031(15)
O5C 0.030(2) 0.033(2) 0.026(2) -0.0028(17) -0.0150(17) -0.0128(18)
O6C 0.055(3) 0.036(3) 0.042(3) 0.001(2) -0.023(2) -0.026(2)
N1C 0.021(2) 0.019(2) 0.023(2) 0.0006(18) -0.0116(19) -0.0025(18)
N2C 0.022(2) 0.022(2) 0.019(2) -0.0004(18) -0.0090(18) -0.0066(18)
C1C 0.022(3) 0.036(3) 0.015(3) -0.006(2) -0.009(2) 0.002(2)
C2C 0.019(3) 0.026(3) 0.023(3) -0.002(2) -0.006(2) 0.000(2)
C3C 0.014(3) 0.019(3) 0.021(3) -0.005(2) -0.003(2) -0.002(2)
C4C 0.020(3) 0.023(3) 0.021(3) 0.000(2) -0.011(2) -0.004(2)
C5C 0.018(3) 0.017(2) 0.015(2) -0.0012(19) -0.003(2) -0.005(2)
C6C 0.033(3) 0.024(3) 0.019(3) -0.003(2) -0.007(2) -0.012(2)
C7C 0.030(3) 0.035(3) 0.024(3) 0.001(2) -0.008(2) -0.019(3)
O10W 0.022(2) 0.038(2) 0.021(2) -0.0099(17) -0.0037(16) -0.0070(17)
O11W 0.025(2) 0.028(2) 0.025(2) -0.0086(16) -0.0089(16) -0.0042(16)
O12W 0.053(3) 0.054(3) 0.077(4) -0.005(3) -0.011(3) -0.013(3)
O13A 0.056(9) 0.044(7) 0.029(6) -0.001(5) -0.015(6) 0.025(6)
O13B 0.038(5) 0.025(4) 0.031(4) -0.005(3) -0.016(3) -0.006(3)
O14A 0.072(7) 0.022(4) 0.085(7) 0.007(4) -0.061(6) -0.010(4)
O14B 0.040(7) 0.024(5) 0.026(5) 0.002(4) -0.007(5) -0.016(5)
O15W 0.053(7) 0.047(6) 0.056(6) 0.011(5) -0.008(5) -0.018(5)

loop_
_atom_type_symbol
_atom_type_description
_atom_type_scat_dispersion_real
_atom_type_scat_dispersion_imag
_atom_type_scat_source
C C 0.0033 0.0016 'International Tables Vol C Tables 4.2.6.8 and 6.1.1.4'
H H 0.0000 0.0000 'International Tables Vol C Tables 4.2.6.8 and 6.1.1.4'
N N 0.0061 0.0033 'International Tables Vol C Tables 4.2.6.8 and 6.1.1.4'
O O 0.0106 0.0060 'International Tables Vol C Tables 4.2.6.8 and 6.1.1.4'
Cu Cu 0.3201 1.2651 'International Tables Vol C Tables 4.2.6.8 and 6.1.1.4'
Gd Gd -0.1653 3.9035 'International Tables Vol C Tables 4.2.6.8 and 6.1.1.4'

loop_
_geom_angle_atom_site_label_1
_geom_angle_atom_site_label_2
_geom_angle_atom_site_label_3
_geom_angle
_geom_angle_site_symmetry_1
_geom_angle_site_symmetry_3
O3A Gd1 O4A 99.59(13) . 2_557
O3A Gd1 O3B 146.03(13) . 2_667
O4A Gd1 O3B 94.83(13) 2_557 2_667
O3A Gd1 O6B 138.94(14) . .
O4A Gd1 O6B 75.81(13) 2_557 .
O3B Gd1 O6B 74.45(13) 2_667 .
O3A Gd1 O4W 96.16(13) . .
O4A Gd1 O4W 145.27(14) 2_557 .
O3B Gd1 O4W 88.94(14) 2_667 .
O6B Gd1 O4W 72.01(13) . .
O3A Gd1 O1W 80.35(13) . .
O4A Gd1 O1W 72.79(13) 2_557 .
O3B Gd1 O1W 74.81(13) 2_667 .
O6B Gd1 O1W 133.37(13) . .
O4W Gd1 O1W 140.78(14) . .
O3A Gd1 O3W 74.26(12) . .
O4A Gd1 O3W 142.73(13) 2_557 .
O3B Gd1 O3W 75.66(12) 2_667 .
O6B Gd1 O3W 132.62(12) . .
O4W Gd1 O3W 71.53(13) . .
O1W Gd1 O3W 69.94(12) . .
O3A Gd1 O2W 69.85(13) . .
O4A Gd1 O2W 77.05(14) 2_557 .
O3B Gd1 O2W 143.82(13) 2_667 .
O6B Gd1 O2W 69.37(13) . .
O4W Gd1 O2W 79.69(15) . .
O1W Gd1 O2W 132.83(14) . .
O3W Gd1 O2W 130.60(13) . .
Gd1 O1W H11W 117.0 . .
Gd1 O1W H21W 132.5 . .
H11W O1W H21W 101.4 . .
Gd1 O2W H12W 117.7 . .
Gd1 O2W H22W 137.9 . .
H12W O2W H22W 98.6 . .
Gd1 O3W H13W 137.2 . .
Gd1 O3W H23W 115.5 . .
H13W O3W H23W 99.6 . .
Gd1 O4W H14W 126.8 . .
Gd1 O4W H24W 134.7 . .
H14W O4W H24W 95.1 . .
O4B Gd2 O4C 135.48(14) . 2_658
O4B Gd2 O3C 89.68(13) . .
O4C Gd2 O3C 127.75(12) 2_658 .
O4B Gd2 O7W 86.57(16) . .
O4C Gd2 O7W 75.66(14) 2_658 .
O3C Gd2 O7W 144.16(18) . .
O4B Gd2 O8W 147.36(16) . .
O4C Gd2 O8W 72.24(13) 2_658 .
O3C Gd2 O8W 78.86(13) . .
O7W Gd2 O8W 85.35(18) . .
O4B Gd2 O9W 96.88(15) . .
O4C Gd2 O9W 78.41(13) 2_658 .
O3C Gd2 O9W 69.92(13) . .
O7W Gd2 O9W 145.91(17) . .
O8W Gd2 O9W 107.36(14) . .
O4B Gd2 O5W 71.67(17) . .
O4C Gd2 O5W 135.28(14) 2_658 .
O3C Gd2 O5W 73.67(15) . .
O7W Gd2 O5W 71.33(18) . .
O8W Gd2 O5W 75.78(16) . .
O9W Gd2 O5W 141.85(14) . .
O4B Gd2 O6W 67.81(14) . .
O4C Gd2 O6W 68.79(13) 2_658 .
O3C Gd2 O6W 132.09(13) . .
O7W Gd2 O6W 78.61(19) . .
O8W Gd2 O6W 140.40(12) . .
O9W Gd2 O6W 71.56(13) . .
O5W Gd2 O6W 130.29(17) . .
Gd2 O5W H15W 139.5 . .
Gd2 O5W H25W 113.8 . .
H15W O5W H25W 101.6 . .
Gd2 O6W H16W 117.3 . .
Gd2 O6W H26W 129.8 . .
H16W O6W H26W 110.3 . .
Gd2 O7W H17W 114.8 . .
Gd2 O7W H27W 129.7 . .
H17W O7W H27W 95.8 . .
Gd2 O8W H18W 108.9 . .
Gd2 O8W H28W 142.5 . .
H18W O8W H28W 98.9 . .
Gd2 O9W H19W 125.6 . .
Gd2 O9W H29W 115.6 . .
H19W O9W H29W 101.5 . .
N2A Cu1 N1A 97.15(18) . .
N2A Cu1 O2A 175.90(17) . .
N1A Cu1 O2A 86.07(16) . .
N2A Cu1 O5A 84.77(16) . .
N1A Cu1 O5A 178.04(17) . .
O2A Cu1 O5A 92.02(15) . .
C1A O2A Cu1 114.6(3) . .
C3A O3A Gd1 172.5(3) . .
C5A O4A Gd1 147.4(3) . 2_557
C7A O5A Cu1 114.2(3) . .
C3A N1A C2A 120.0(4) . .
C3A N1A Cu1 127.2(4) . .
C2A N1A Cu1 112.2(3) . .
C5A N2A C6A 117.8(4) . .
C5A N2A Cu1 128.0(4) . .
C6A N2A Cu1 113.6(3) . .
O1A C1A O2A 124.5(5) . .
O1A C1A C2A 118.9(5) . .
O2A C1A C2A 116.7(5) . .
N1A C2A C1A 110.3(4) . .
N1A C2A H2A1 109.6 . .
C1A C2A H2A1 109.6 . .
N1A C2A H2A2 109.6 . .
C1A C2A H2A2 109.6 . .
H2A1 C2A H2A2 108.1 . .
O3A C3A N1A 123.5(5) . .
O3A C3A C4A 115.7(4) . .
N1A C3A C4A 120.8(4) . .
C3A C4A C5A 125.9(4) . .
C3A C4A H4A1 105.9 . .
C5A C4A H4A1 105.9 . .
C3A C4A H4A2 105.9 . .
C5A C4A H4A2 105.9 . .
H4A1 C4A H4A2 106.2 . .
O4A C5A N2A 123.7(5) . .
O4A C5A C4A 116.9(4) . .
N2A C5A C4A 119.4(5) . .
N2A C6A C7A 108.2(4) . .
N2A C6A H6A1 110.1 . .
C7A C6A H6A1 110.1 . .
N2A C6A H6A2 110.1 . .
C7A C6A H6A2 110.1 . .
H6A1 C6A H6A2 108.4 . .
O6A C7A O5A 123.0(5) . .
O6A C7A C6A 118.6(4) . .
O5A C7A C6A 118.3(4) . .
N2B Cu2 N1B 95.49(18) . .
N2B Cu2 O1B 176.64(18) . .
N1B Cu2 O1B 85.41(16) . .
N2B Cu2 O5B 84.81(16) . .
N1B Cu2 O5B 178.55(19) . .
O1B Cu2 O5B 94.21(15) . .
C1B O1B Cu2 113.1(3) . .
C3B O3B Gd1 146.2(4) . 2_667
C5B O4B Gd2 163.4(4) . .
C7B O5B Cu2 113.2(3) . .
C7B O6B Gd1 138.2(3) . .
C3B N1B C2B 118.3(4) . .
C3B N1B Cu2 128.1(4) . .
C2B N1B Cu2 112.8(3) . .
C5B N2B C6B 116.7(4) . .
C5B N2B Cu2 127.4(4) . .
C6B N2B Cu2 113.4(3) . .
O2B C1B O1B 122.5(5) . .
O2B C1B C2B 119.5(4) . .
O1B C1B C2B 118.0(4) . .
N1B C2B C1B 109.1(4) . .
N1B C2B H2B1 109.9 . .
C1B C2B H2B1 109.9 . .
N1B C2B H2B2 109.9 . .
C1B C2B H2B2 109.9 . .
H2B1 C2B H2B2 108.3 . .
O3B C3B N1B 123.8(5) . .
O3B C3B C4B 115.9(4) . .
N1B C3B C4B 120.2(4) . .
C5B C4B C3B 123.6(4) . .
C5B C4B H4B1 106.4 . .
C3B C4B H4B1 106.4 . .
C5B C4B H4B2 106.4 . .
C3B C4B H4B2 106.4 . .
H4B1 C4B H4B2 106.5 . .
O4B C5B N2B 119.6(5) . .
O4B C5B C4B 118.1(5) . .
N2B C5B C4B 122.3(5) . .
N2B C6B C7B 109.3(4) . .
N2B C6B H6B1 109.8 . .
C7B C6B H6B1 109.8 . .
N2B C6B H6B2 109.8 . .
C7B C6B H6B2 109.8 . .
H6B1 C6B H6B2 108.3 . .
O6B C7B O5B 124.7(5) . .
O6B C7B C6B 117.6(5) . .
O5B C7B C6B 117.7(4) . .
N1C Cu3 N2C 95.55(18) . .
N1C Cu3 O5C 175.60(19) . .
N2C Cu3 O5C 85.04(17) . .
N1C Cu3 O1C 84.60(16) . .
N2C Cu3 O1C 179.53(18) . .
O5C Cu3 O1C 94.84(15) . .
C1C O1C Cu3 113.8(3) . .
C3C O3C Gd2 149.3(3) . .
C5C O4C Gd2 155.0(3) . 2_658
C7C O5C Cu3 114.4(3) . .
C3C N1C C2C 116.5(4) . .
C3C N1C Cu3 128.9(4) . .
C2C N1C Cu3 113.6(3) . .
C5C N2C C6C 118.0(4) . .
C5C N2C Cu3 128.1(4) . .
C6C N2C Cu3 113.4(3) . .
O2C C1C O1C 123.3(5) . .
O2C C1C C2C 119.3(5) . .
O1C C1C C2C 117.4(4) . .
N1C C2C C1C 109.1(4) . .
N1C C2C H2C1 109.9 . .
C1C C2C H2C1 109.9 . .
N1C C2C H2C2 109.9 . .
C1C C2C H2C2 109.9 . .
H2C1 C2C H2C2 108.3 . .
O3C C3C N1C 122.7(5) . .
O3C C3C C4C 117.7(4) . .
N1C C3C C4C 119.5(4) . .
C3C C4C C5C 123.2(4) . .
C3C C4C H4C1 106.5 . .
C5C C4C H4C1 106.5 . .
C3C C4C H4C2 106.5 . .
C5C C4C H4C2 106.5 . .
H4C1 C4C H4C2 106.5 . .
O4C C5C N2C 122.0(5) . .
O4C C5C C4C 116.6(4) . .
N2C C5C C4C 121.4(4) . .
N2C C6C C7C 110.1(4) . .
N2C C6C H6C1 109.6 . .
C7C C6C H6C1 109.6 . .
N2C C6C H6C2 109.6 . .
C7C C6C H6C2 109.6 . .
H6C1 C6C H6C2 108.2 . .
O6C C7C O5C 123.4(5) . .
O6C C7C C6C 119.8(5) . .
O5C C7C C6C 116.8(5) . .
H110 O10W H210 109.1 . .
H111 O11W H211 120.0 . .
H112 O12W H212 102.2 . .
H13A O13A H13B 111.4 . .
H13C O13B H13D 104.6 . .
H14A O14A H14B 122.2 . .
O15W O14B H14C 73.2 2_667 .
O15W O14B H14D 74.6 2_667 .
H14C O14B H14D 112.9 . .
O14B O15W H15A 85.3 2_667 .
O14B O15W H25B 146.2 2_667 .
H15A O15W H25B 110.7 . .

loop_
_geom_bond_atom_site_label_1
_geom_bond_atom_site_label_2
_geom_bond_distance
_geom_bond_site_symmetry_2
_geom_bond_publ_flag
Gd1 O3A 2.295(3) . yes
Gd1 O4A 2.327(3) 2_557 yes
Gd1 O3B 2.331(4) 2_667 yes
Gd1 O6B 2.394(4) . yes
Gd1 O4W 2.417(4) . yes
Gd1 O1W 2.431(4) . yes
Gd1 O3W 2.449(4) . yes
Gd1 O2W 2.457(4) . yes
O1W H11W 0.8645 . ?
O1W H21W 0.9362 . ?
O2W H12W 0.9274 . ?
O2W H22W 0.8754 . ?
O3W H13W 0.8745 . ?
O3W H23W 0.8475 . ?
O4W H14W 0.9571 . ?
O4W H24W 0.8916 . ?
Gd2 O4B 2.259(4) . yes
Gd2 O4C 2.323(3) 2_658 yes
Gd2 O3C 2.351(3) . yes
Gd2 O7W 2.402(4) . yes
Gd2 O8W 2.404(4) . yes
Gd2 O9W 2.409(4) . yes
Gd2 O5W 2.430(4) . yes
Gd2 O6W 2.510(4) . yes
O5W H15W 1.0502 . ?
O5W H25W 0.8665 . ?
O6W H16W 0.8166 . ?
O6W H26W 0.9744 . ?
O7W H17W 0.9920 . ?
O7W H27W 0.7954 . ?
O8W H18W 0.9007 . ?
O8W H28W 0.9956 . ?
O9W H19W 0.9151 . ?
O9W H29W 0.8814 . ?
Cu1 N2A 1.905(4) . ?
Cu1 N1A 1.907(4) . ?
Cu1 O2A 1.929(4) . ?
Cu1 O5A 1.952(3) . ?
O1A C1A 1.239(6) . ?
O2A C1A 1.285(6) . ?
O3A C3A 1.277(6) . ?
O4A C5A 1.269(6) . ?
O4A Gd1 2.327(3) 2_557 ?
O5A C7A 1.277(6) . ?
O6A C7A 1.250(6) . ?
N1A C3A 1.296(6) . ?
N1A C2A 1.451(7) . ?
N2A C5A 1.305(6) . ?
N2A C6A 1.470(6) . ?
C1A C2A 1.528(7) . ?
C2A H2A1 0.9900 . ?
C2A H2A2 0.9900 . ?
C3A C4A 1.517(7) . ?
C4A C5A 1.517(7) . ?
C4A H4A1 0.9900 . ?
C4A H4A2 0.9900 . ?
C6A C7A 1.513(7) . ?
C6A H6A1 0.9900 . ?
C6A H6A2 0.9900 . ?
Cu2 N2B 1.894(4) . ?
Cu2 N1B 1.914(4) . ?
Cu2 O1B 1.954(3) . ?
Cu2 O5B 1.963(4) . ?
O1B C1B 1.283(6) . ?
O2B C1B 1.242(6) . ?
O3B C3B 1.264(6) . ?
O3B Gd1 2.331(4) 2_667 ?
O4B C5B 1.274(6) . ?
O5B C7B 1.283(6) . ?
O6B C7B 1.240(6) . ?
N1B C3B 1.307(6) . ?
N1B C2B 1.454(6) . ?
N2B C5B 1.314(7) . ?
N2B C6B 1.441(6) . ?
C1B C2B 1.515(7) . ?
C2B H2B1 0.9900 . ?
C2B H2B2 0.9900 . ?
C3B C4B 1.521(7) . ?
C4B C5B 1.482(8) . ?
C4B H4B1 0.9900 . ?
C4B H4B2 0.9900 . ?
C6B C7B 1.505(7) . ?
C6B H6B1 0.9900 . ?
C6B H6B2 0.9900 . ?
Cu3 N1C 1.897(4) . ?
Cu3 N2C 1.906(4) . ?
Cu3 O5C 1.951(4) . ?
Cu3 O1C 1.961(4) . ?
O1C C1C 1.278(7) . ?
O2C C1C 1.249(6) . ?
O3C C3C 1.267(6) . ?
O4C C5C 1.272(6) . ?
O4C Gd2 2.323(3) 2_658 ?
O5C C7C 1.299(7) . ?
O6C C7C 1.223(7) . ?
N1C C3C 1.322(6) . ?
N1C C2C 1.451(6) . ?
N2C C5C 1.307(6) . ?
N2C C6C 1.455(7) . ?
C1C C2C 1.507(7) . ?
C2C H2C1 0.9900 . ?
C2C H2C2 0.9900 . ?
C3C C4C 1.506(7) . ?
C4C C5C 1.511(7) . ?
C4C H4C1 0.9900 . ?
C4C H4C2 0.9900 . ?
C6C C7C 1.510(7) . ?
C6C H6C1 0.9900 . ?
C6C H6C2 0.9900 . ?
O10W H110 0.8672 . ?
O10W H210 0.8109 . ?
O11W H111 0.8585 . ?
O11W H211 0.7720 . ?
O12W H112 0.7763 . ?
O12W H212 0.9752 . ?
O13A H13A 0.7967 . ?
O13A H13B 0.7974 . ?
O13B H13C 0.8446 . ?
O13B H13D 0.8950 . ?
O14A H14A 0.9208 . ?
O14A H14B 0.6363 . ?
O14B O15W 1.268(14) 2_667 ?
O14B H14C 0.8994 . ?
O14B H14D 0.8326 . ?
O15W O14B 1.268(14) 2_667 ?
O15W H15A 0.6898 . ?
O15W H25B 0.9685 . ?

loop_
_geom_hbond_atom_site_label_D
_geom_hbond_atom_site_label_H
_geom_hbond_atom_site_label_A
_geom_hbond_distance_DH
_geom_hbond_distance_HA
_geom_hbond_distance_DA
_geom_hbond_angle_DHA
_geom_hbond_site_symmetry_A
_geom_hbond_publ_flag
O1W H11W O6A 0.86 2.29 3.016(5) 141.1 1_655 yes
O2W H12W O2C 0.93 1.95 2.812(5) 153.3 . yes
O2W H22W O1B 0.88 2.10 2.969(5) 171.6 2_567 yes
O3W H13W O10W 0.87 1.94 2.761(5) 155.8 . yes
O4W H14W O5B 0.96 2.14 2.847(5) 129.2 . yes
O5W H15W O1A 1.05 1.85 2.826(6) 152.5 2_567 yes
O5W H25W O12W 0.87 2.07 2.710(8) 129.6 . yes
O6W H26W O2C 0.97 1.81 2.764(5) 167.3 1_655 yes
O7W H17W O13A 0.99 1.95 2.927(12) 167.0 2_668 yes
O7W H17W O13B 0.99 2.22 3.121(9) 150.3 2_668 yes
O7W H27W O15W 0.80 1.65 2.449(11) 176.9 . yes
O8W H18W O10W 0.90 2.05 2.712(5) 128.9 1_556 yes
O8W H28W O6A 1.00 1.84 2.821(5) 168.0 1_656 yes
O9W H19W O6A 0.92 2.00 2.788(5) 143.9 2_557 yes
O9W H29W O11W 0.88 2.06 2.707(5) 129.7 . yes
O9W H29W O6W 0.88 2.56 2.877(5) 102.2 . yes
O10W H110 O5C 0.87 2.14 2.769(5) 128.7 2_557 yes
O11W H111 O1C 0.86 1.87 2.708(5) 164.0 1_655 yes
O11W H211 O2B 0.77 2.01 2.700(5) 148.3 2_667 yes
O12W H112 O6C 0.78 2.24 2.772(7) 126.2 2_558 yes
O12W H212 O6C 0.98 1.89 2.801(7) 153.8 1_565 yes
O13A H13A O5W 0.80 2.46 2.991(15) 124.9 . yes
O13A H13B O5A 0.80 2.09 2.823(11) 152.3 2_567 yes
O13A H13B O2A 0.80 2.22 2.773(12) 126.7 2_567 yes
O13B H13C O8W 0.84 2.25 3.089(8) 169.8 2_668 yes
O13B H13D O5A 0.89 2.17 2.791(7) 126.0 2_567 yes
O14A H14A O1A 0.92 1.88 2.737(8) 154.6 . yes
O14B H14D O12W 0.83 2.32 2.916(11) 128.5 1_554 yes
O15W H15A O3W 0.69 2.19 2.740(10) 138.5 2_667 yes
